data_4060678
loop_
_publ_author_name
'Qing-Xiang Liu'
'Feng-Bo Xu'
'Qing-Shan Li'
'Xian-Shun Zeng'
'Xue-Bin Leng'
'Yuan L. Chou'
'Zheng-Zhi Zhang'

_publ_section_title
;
 A Luminescent Silver(I) Carbene Stair Polymer
;
_journal_name_full Organometallics
_journal_page_first 309
_journal_page_last 314
_journal_paper_doi 10.1021/om020572n
_journal_volume 22
_journal_year 2003
_chemical_formula_sum 'C10 H10 Ag2 I2 N2 O0'
_chemical_formula_weight 627.74
_space_group_IT_number 14
_symmetry_cell_setting monoclinic
_symmetry_space_group_name_Hall '-P 2ybc'
_symmetry_space_group_name_H-M 'P 1 21/c 1'
_atom_sites_solution_hydrogens geom
_atom_sites_solution_primary direct
_atom_sites_solution_secondary difmap
_audit_creation_method SHELXL-97
_cell_angle_alpha 90.00
_cell_angle_beta 106.311(12)
_cell_angle_gamma 90.00
_cell_formula_units_Z 4
_cell_length_a 9.164(7)
_cell_length_b 16.819(12)
_cell_length_c 9.389(7)
_cell_measurement_temperature 293(2)
_cell_volume 1388.8(17)
_computing_cell_refinement 'Bruker SMART'
_computing_data_collection 'Bruker SMART'
_computing_data_reduction 'Bruker SHELXTL'
_computing_molecular_graphics 'Bruker SHELXTL'
_computing_publication_material 'Bruker SHELXTL'
_computing_structure_refinement 'SHELXL-97 (Sheldrick, 1997)'
_computing_structure_solution 'SHELXS-97 (Sheldrick, 1990)'
_diffrn_ambient_temperature 293(2)
_diffrn_measured_fraction_theta_full 0.975
_diffrn_measured_fraction_theta_max 0.975
_diffrn_measurement_device_type 'CCD area detector'
_diffrn_measurement_method 'phi and omega scans'
_diffrn_radiation_monochromator graphite
_diffrn_radiation_source 'fine-focus sealed tube'
_diffrn_radiation_type MoK\a
_diffrn_radiation_wavelength 0.71073
_diffrn_reflns_av_R_equivalents 0.0426
_diffrn_reflns_av_sigmaI/netI 0.0365
_diffrn_reflns_limit_h_max 10
_diffrn_reflns_limit_h_min -10
_diffrn_reflns_limit_k_max 20
_diffrn_reflns_limit_k_min -19
_diffrn_reflns_limit_l_max 4
_diffrn_reflns_limit_l_min -11
_diffrn_reflns_number 5486
_diffrn_reflns_theta_full 25.02
_diffrn_reflns_theta_max 25.02
_diffrn_reflns_theta_min 2.32
_exptl_absorpt_coefficient_mu 7.241
_exptl_absorpt_correction_T_max 0.3253
_exptl_absorpt_correction_T_min 0.2200
_exptl_absorpt_correction_type multi-scan
_exptl_absorpt_process_details SADABS
_exptl_crystal_density_diffrn 3.002
_exptl_crystal_density_method 'not measured'
_exptl_crystal_F_000 1136
_exptl_crystal_size_max 0.30
_exptl_crystal_size_mid 0.25
_exptl_crystal_size_min 0.20
_refine_diff_density_max 1.381
_refine_diff_density_min -1.195
_refine_diff_density_rms 0.221
_refine_ls_extinction_coef 0.0032(3)
_refine_ls_extinction_expression Fc^*^=kFc[1+0.001xFc^2^\l^3^/sin(2\q)]^-1/4^
_refine_ls_extinction_method SHELXL
_refine_ls_goodness_of_fit_ref 1.022
_refine_ls_hydrogen_treatment mixed
_refine_ls_matrix_type full
_refine_ls_number_parameters 184
_refine_ls_number_reflns 2380
_refine_ls_number_restraints 0
_refine_ls_restrained_S_all 1.022
_refine_ls_R_factor_all 0.0893
_refine_ls_R_factor_gt 0.0603
_refine_ls_shift/su_max 0.781
_refine_ls_shift/su_mean 0.115
_refine_ls_structure_factor_coef Fsqd
_refine_ls_weighting_details 'calc w=1/[\s^2^(Fo^2^)+(0.0665P)^2^+32.6442P] where P=(Fo^2^+2Fc^2^)/3'
_refine_ls_weighting_scheme calc
_refine_ls_wR_factor_gt 0.1504
_refine_ls_wR_factor_ref 0.1817
_reflns_number_gt 1237
_reflns_number_total 2380
_reflns_threshold_expression >2sigma(I)
_cod_depositor_comments
;
The following automatic conversions were performed:
'_symmetry_cell_setting' value 'Monoclinic' changed to 'monoclinic'
according to '/home/saulius/struct/CIF-dictionaries/cif_core.dic'
dictionary named 'cif_core.dic' version 2.4.1 from
2010-06-29.

'_exptl_absorpt_correction_type' value 'MULTI-SCAN' changed
to 'multi-scan' according to
'/home/saulius/struct/CIF-dictionaries/cif_core.dic' dictionary named
'cif_core.dic' version 2.4.1 from 2010-06-29.

Automatic conversion script
Id: cif_fix_enum 1527 2010-12-29 10:47:43Z saulius 
;
_cod_original_sg_symbol_H-M P2(1)/c
_cod_database_code 4060678

loop_
_symmetry_equiv_pos_as_xyz
'x, y, z'
'-x, y+1/2, -z+1/2'
'-x, -y, -z'
'x, -y-1/2, z-1/2'

loop_
_atom_site_label
_atom_site_type_symbol
_atom_site_fract_x
_atom_site_fract_y
_atom_site_fract_z
_atom_site_U_iso_or_equiv
_atom_site_adp_type
_atom_site_occupancy
_atom_site_symmetry_multiplicity
_atom_site_calc_flag
_atom_site_refinement_flags
Ag1 Ag 0.40307(18) 0.04707(8) 0.5714(2) 0.0585(6) Uani 1 1 d .
Ag2 Ag 0.90194(18) 0.04723(8) 0.5696(2) 0.0601(6) Uani 1 1 d .
I1 I 0.70263(13) 0.00166(7) 0.73181(14) 0.0458(4) Uani 1 1 d .
I2 I 1.20301(14) 0.00178(7) 0.73183(15) 0.0510(4) Uani 1 1 d .
N1 N 0.4299(15) 0.1847(5) 0.5569(17) 0.042(4) Uani 1 1 d G
C11 C 0.3021(13) 0.2312(8) 0.497(2) 0.046(10) Uani 0.50 1 d PG
C12 C 0.3156(18) 0.3134(8) 0.493(3) 0.061(15) Uani 0.50 1 d PG
C13 C 0.457(2) 0.3491(6) 0.549(2) 0.064(6) Uani 1 1 d G
C14 C 0.5848(17) 0.3026(8) 0.609(3) 0.054(11) Uani 0.50 1 d PG
C15 C 0.5713(13) 0.2203(8) 0.613(3) 0.041(10) Uani 0.50 1 d PG
N2 N 0.9280(16) 0.1797(5) 0.5561(16) 0.047(4) Uani 1 1 d G
C21 C 1.0702(14) 0.2146(8) 0.611(2) 0.050(9) Uani 0.50 1 d PG
C22 C 1.0853(16) 0.2968(9) 0.608(3) 0.072(15) Uani 0.50 1 d PG
C23 C 0.958(2) 0.3440(6) 0.549(2) 0.057(6) Uani 1 1 d G
C24 C 0.8161(17) 0.3091(8) 0.494(3) 0.060(11) Uani 0.50 1 d PG
C25 C 0.8009(13) 0.2270(8) 0.497(3) 0.050(9) Uiso 0.50 1 d PG
C11' C 0.390(4) 0.214(2) 0.433(5) 0.043(9) Uani 0.50 1 d P
C12' C 0.396(5) 0.295(2) 0.420(5) 0.054(12) Uani 0.50 1 d P
C14' C 0.506(5) 0.298(2) 0.683(6) 0.064(16) Uani 0.50 1 d P
C15' C 0.492(5) 0.217(2) 0.676(5) 0.047(12) Uani 0.50 1 d P
C21' C 0.984(4) 0.232(2) 0.685(4) 0.053(9) Uani 0.50 1 d P
C22' C 1.002(5) 0.318(2) 0.679(5) 0.061(11) Uani 0.50 1 d P
C24' C 0.895(6) 0.314(2) 0.423(5) 0.061(12) Uani 0.50 1 d P
C25' C 0.882(4) 0.2272(19) 0.423(4) 0.041(8) Uiso 0.50 1 d P

loop_
_atom_site_aniso_label
_atom_site_aniso_U_11
_atom_site_aniso_U_22
_atom_site_aniso_U_33
_atom_site_aniso_U_23
_atom_site_aniso_U_13
_atom_site_aniso_U_12
Ag1 0.0565(11) 0.0459(8) 0.0770(14) -0.0047(8) 0.0254(10) -0.0059(7)
Ag2 0.0581(11) 0.0501(8) 0.0765(15) 0.0031(8) 0.0260(10) -0.0027(7)
I1 0.0429(7) 0.0393(6) 0.0557(9) 0.0010(6) 0.0147(6) -0.0041(5)
I2 0.0439(8) 0.0524(7) 0.0575(9) 0.0046(7) 0.0154(6) -0.0020(6)
N1 0.035(9) 0.035(7) 0.059(13) 0.000(8) 0.019(9) 0.000(6)
C11 0.07(2) 0.033(16) 0.05(2) 0.010(15) 0.05(2) 0.018(16)
C12 0.06(3) 0.07(3) 0.05(4) 0.04(3) 0.01(2) 0.01(2)
C13 0.090(18) 0.065(12) 0.046(15) 0.003(11) 0.034(13) -0.006(12)
C14 0.05(3) 0.036(18) 0.07(3) 0.010(19) 0.01(2) 0.021(17)
C15 0.04(2) 0.038(17) 0.06(3) -0.009(18) 0.04(2) -0.010(16)
N2 0.055(11) 0.045(8) 0.041(11) 0.007(7) 0.015(9) 0.002(7)
C21 0.04(2) 0.06(2) 0.05(2) 0.002(19) 0.020(19) 0.003(17)
C22 0.07(3) 0.025(17) 0.10(4) 0.00(2) 0.00(3) -0.023(18)
C23 0.048(13) 0.036(9) 0.09(2) 0.013(11) 0.031(12) 0.007(9)
C24 0.06(3) 0.038(19) 0.08(3) 0.020(18) 0.02(2) -0.004(19)
C11' 0.038(18) 0.042(18) 0.05(2) 0.007(17) 0.017(17) 0.004(14)
C12' 0.08(3) 0.035(17) 0.07(3) 0.022(19) 0.06(3) 0.005(18)
C14' 0.07(3) 0.037(18) 0.11(5) -0.03(2) 0.07(3) -0.002(18)
C15' 0.03(2) 0.039(18) 0.06(3) 0.01(2) 0.00(2) 0.009(16)
C21' 0.05(2) 0.041(18) 0.07(3) -0.003(18) 0.02(2) -0.005(16)
C22' 0.07(3) 0.035(18) 0.09(3) -0.03(2) 0.04(2) 0.014(18)
C24' 0.09(3) 0.030(18) 0.06(3) -0.014(18) 0.02(3) 0.001(19)

loop_
_atom_type_symbol
_atom_type_description
_atom_type_scat_dispersion_real
_atom_type_scat_dispersion_imag
_atom_type_scat_source
C C 0.0033 0.0016 'International Tables Vol C Tables 4.2.6.8 and 6.1.1.4'
H H 0.0000 0.0000 'International Tables Vol C Tables 4.2.6.8 and 6.1.1.4'
N N 0.0061 0.0033 'International Tables Vol C Tables 4.2.6.8 and 6.1.1.4'
O O 0.0106 0.0060 'International Tables Vol C Tables 4.2.6.8 and 6.1.1.4'
Ag Ag -0.8971 1.1015 'International Tables Vol C Tables 4.2.6.8 and 6.1.1.4'
I I -0.4742 1.8119 'International Tables Vol C Tables 4.2.6.8 and 6.1.1.4'

loop_
_geom_angle_atom_site_label_1
_geom_angle_atom_site_label_2
_geom_angle_atom_site_label_3
_geom_angle
_geom_angle_site_symmetry_1
_geom_angle_site_symmetry_3
N1 Ag1 I2 113.5(3) . 1_455
N1 Ag1 I1 101.3(3) . .
I2 Ag1 I1 108.93(8) 1_455 .
N1 Ag1 I1 103.8(4) . 3_656
I2 Ag1 I1 111.71(8) 1_455 3_656
I1 Ag1 I1 117.26(6) . 3_656
N1 Ag1 Ag1 114.6(3) . 3_656
I2 Ag1 Ag1 131.83(9) 1_455 3_656
I1 Ag1 Ag1 58.92(7) . 3_656
I1 Ag1 Ag1 58.34(7) 3_656 3_656
N1 Ag1 Ag2 124.6(3) . 3_656
I2 Ag1 Ag2 56.68(6) 1_455 3_656
I1 Ag1 Ag2 134.11(7) . 3_656
I1 Ag1 Ag2 55.03(5) 3_656 3_656
Ag1 Ag1 Ag2 96.56(9) 3_656 3_656
N2 Ag2 I1 113.5(4) . .
N2 Ag2 I2 104.1(4) . 3_756
I1 Ag2 I2 111.90(8) . 3_756
N2 Ag2 I2 101.1(4) . .
I1 Ag2 I2 108.49(8) . .
I2 Ag2 I2 117.35(7) 3_756 .
N2 Ag2 Ag2 114.8(4) . 3_756
I1 Ag2 Ag2 131.57(9) . 3_756
I2 Ag2 Ag2 58.88(7) 3_756 3_756
I2 Ag2 Ag2 58.46(7) . 3_756
N2 Ag2 Ag1 124.7(4) . 3_656
I1 Ag2 Ag1 56.93(6) . 3_656
I2 Ag2 Ag1 54.97(5) 3_756 3_656
I2 Ag2 Ag1 134.17(7) . 3_656
Ag2 Ag2 Ag1 96.94(9) 3_756 3_656
Ag2 I1 Ag1 108.63(8) . .
Ag2 I1 Ag1 68.05(7) . 3_656
Ag1 I1 Ag1 62.74(6) . 3_656
Ag1 I2 Ag2 68.35(7) 1_655 3_756
Ag1 I2 Ag2 108.79(8) 1_655 .
Ag2 I2 Ag2 62.65(7) 3_756 .
C11' N1 C15' 129(3) . .
C11' N1 C11 52.7(18) . .
C15' N1 C11 104.2(18) . .
C11' N1 C15 100.8(18) . .
C15' N1 C15 47(2) . .
C11 N1 C15 120.0 . .
C11' N1 Ag1 116.4(18) . .
C15' N1 Ag1 114.4(19) . .
C11 N1 Ag1 119.4(7) . .
C15 N1 Ag1 120.5(7) . .
C11' C11 N1 55.9(19) . .
C11' C11 C12 99.2(17) . .
N1 C11 C12 120.0 . .
C11' C11 C12' 55(2) . .
N1 C11 C12' 93.5(16) . .
C12 C11 C12' 44.4(14) . .
C12' C12 C11 80.1(17) . .
C12' C12 C13 71(2) . .
C11 C12 C13 120.0 . .
C12' C12 C11' 44.1(19) . .
C11 C12 C11' 36.1(11) . .
C13 C12 C11' 96.7(12) . .
C12 C13 C14 120.0 . .
C12 C13 C14' 95.5(18) . .
C14 C13 C14' 46.5(17) . .
C12 C13 C12' 48.1(16) . .
C14 C13 C12' 93.9(17) . .
C14' C13 C12' 107(2) . .
C14' C14 C13 71(3) . .
C14' C14 C15 80.8(18) . .
C13 C14 C15 120.0 . .
C14' C14 C15' 47(2) . .
C13 C14 C15' 99.3(12) . .
C15 C14 C15' 34.0(14) . .
C15' C15 C14 99(2) . .
C15' C15 N1 58(2) . .
C14 C15 N1 120.0 . .
C15' C15 C14' 56(3) . .
C14 C15 C14' 42.9(16) . .
N1 C15 C14' 95.0(16) . .
C15' C15 C11' 86(2) . .
C14 C15 C11' 95.3(10) . .
N1 C15 C11' 36.4(11) . .
C14' C15 C11' 94(2) . .
C21 N2 C25 120.0 . .
C21 N2 C25' 96.0(15) . .
C25 N2 C25' 48.1(16) . .
C21 N2 C21' 50.6(16) . .
C25 N2 C21' 92.5(16) . .
C25' N2 C21' 109(2) . .
C21 N2 Ag2 120.0(8) . .
C25 N2 Ag2 119.9(8) . .
C25' N2 Ag2 125.9(16) . .
C21' N2 Ag2 124.6(16) . .
C21' C21 N2 67.9(19) . .
C21' C21 C22 81.9(17) . .
N2 C21 C22 120.0 . .
C21' C21 C22' 46(2) . .
N2 C21 C22' 98.0(14) . .
C22 C21 C22' 36.0(14) . .
C22' C22 C21 101.3(19) . .
C22' C22 C23 57(2) . .
C21 C22 C23 120.0 . .
C22' C22 C21' 57(2) . .
C21 C22 C21' 44.8(13) . .
C23 C22 C21' 92.1(14) . .
C22' C23 C24' 135(3) . .
C22' C23 C24 103(2) . .
C24' C23 C24 49(2) . .
C22' C23 C22 53.8(19) . .
C24' C23 C22 105(2) . .
C24 C23 C22 120.0 . .
C24' C24 C25 99.7(19) . .
C24' C24 C23 60(2) . .
C25 C24 C23 120.0 . .
C24' C24 C25' 58(2) . .
C25 C24 C25' 42.2(13) . .
C23 C24 C25' 95.0(13) . .
C25' C25 C24 84.1(17) . .
C25' C25 N2 68.4(19) . .
C24 C25 N2 120.0 . .
C25' C25 C24' 49(2) . .
C24 C25 C24' 34.8(13) . .
N2 C25 C24' 99.5(15) . .
C11 C11' N1 71(2) . .
C11 C11' C12' 81(3) . .
N1 C11' C12' 119(4) . .
C11 C11' C12 44.7(13) . .
N1 C11' C12 96(2) . .
C12' C11' C12 36.6(19) . .
C11 C11' C15 95(2) . .
N1 C11' C15 42.8(13) . .
C12' C11' C15 89(3) . .
C12 C11' C15 89.1(16) . .
C12 C12' C11' 99(3) . .
C12 C12' C13 61(2) . .
C11' C12' C13 123(4) . .
C12 C12' C11 55.5(15) . .
C11' C12' C11 43.9(19) . .
C13 C12' C11 99(2) . .
C14 C14' C15' 96(3) . .
C14 C14' C13 63(3) . .
C15' C14' C13 123(4) . .
C14 C14' C15 56.4(17) . .
C15' C14' C15 40(2) . .
C13 C14' C15 100(3) . .
C15 C15' N1 75(3) . .
C15 C15' C14' 84(3) . .
N1 C15' C14' 119(4) . .
C15 C15' C14 47.3(16) . .
N1 C15' C14 100(3) . .
C14' C15' C14 37(2) . .
C21 C21' N2 61.5(18) . .
C21 C21' C22' 97(3) . .
N2 C21' C22' 126(3) . .
C21 C21' C22 53.3(15) . .
N2 C21' C22 98(2) . .
C22' C21' C22 43.6(19) . .
C22 C22' C23 69(2) . .
C22 C22' C21' 80(2) . .
C23 C22' C21' 112(3) . .
C22 C22' C21 42.7(11) . .
C23 C22' C21 92(2) . .
C21' C22' C21 37.1(17) . .
C24 C24' C23 71(3) . .
C24 C24' C25' 82(3) . .
C23 C24' C25' 115(4) . .
C24 C24' C25 45.5(16) . .
C23 C24' C25 96(3) . .
C25' C24' C25 36.9(19) . .
C25 C25' N2 63.5(18) . .
C25 C25' C24' 94(3) . .
N2 C25' C24' 123(3) . .
C25 C25' C24 53.8(15) . .
N2 C25' C24 99(2) . .
C24' C25' C24 40(2) . .

loop_
_geom_bond_atom_site_label_1
_geom_bond_atom_site_label_2
_geom_bond_distance
_geom_bond_site_symmetry_2
Ag1 N1 2.335(9) .
Ag1 I2 2.786(2) 1_455
Ag1 I1 2.840(3) .
Ag1 I1 2.857(3) 3_656
Ag1 Ag1 2.966(3) 3_656
Ag1 Ag2 3.162(2) 3_656
Ag2 N2 2.249(9) .
Ag2 I1 2.794(2) .
Ag2 I2 2.843(3) 3_756
Ag2 I2 2.856(3) .
Ag2 Ag2 2.963(3) 3_756
Ag2 Ag1 3.162(2) 3_656
I1 Ag1 2.857(3) 3_656
I2 Ag1 2.786(2) 1_655
I2 Ag2 2.843(3) 3_756
N1 C11' 1.22(4) .
N1 C15' 1.23(4) .
N1 C11 1.3900 .
N1 C15 1.3900 .
C11 C11' 1.17(4) .
C11 C12 1.3900 .
C11 C12' 1.66(4) .
C12 C12' 1.18(4) .
C12 C13 1.3900 .
C12 C11' 1.95(4) .
C13 C14 1.3900 .
C13 C14' 1.48(6) .
C13 C12' 1.50(5) .
C14 C14' 1.14(5) .
C14 C15 1.3900 .
C14 C15' 1.87(4) .
C15 C15' 1.06(5) .
C15 C14' 1.65(4) .
C15 C11' 2.01(4) .
N2 C21 1.3900 .
N2 C25 1.3900 .
N2 C25' 1.44(4) .
N2 C21' 1.47(4) .
C21 C21' 1.22(4) .
C21 C22 1.3900 .
C21 C22' 2.01(3) .
C22 C22' 1.20(4) .
C22 C23 1.3900 .
C22 C21' 1.72(4) .
C23 C22' 1.25(5) .
C23 C24' 1.27(5) .
C23 C24 1.3900 .
C24 C24' 1.11(5) .
C24 C25 1.3900 .
C24 C25' 1.71(4) .
C25 C25' 1.16(4) .
C25 C24' 1.92(5) .
C11' C12' 1.38(5) .
C14' C15' 1.37(5) .
C21' C22' 1.45(5) .
C24' C25' 1.46(5) .

loop_
_geom_torsion_atom_site_label_1
_geom_torsion_atom_site_label_2
_geom_torsion_atom_site_label_3
_geom_torsion_atom_site_label_4
_geom_torsion
_geom_torsion_site_symmetry_1
_geom_torsion_site_symmetry_4
N2 Ag2 I1 Ag1 68.3(4) . .
I2 Ag2 I1 Ag1 -49.12(8) 3_756 .
I2 Ag2 I1 Ag1 179.85(6) . .
Ag2 Ag2 I1 Ag1 -116.29(13) 3_756 .
Ag1 Ag2 I1 Ag1 -48.93(7) 3_656 .
N2 Ag2 I1 Ag1 117.2(4) . 3_656
I2 Ag2 I1 Ag1 -0.19(6) 3_756 3_656
I2 Ag2 I1 Ag1 -131.22(7) . 3_656
Ag2 Ag2 I1 Ag1 -67.36(13) 3_756 3_656
N1 Ag1 I1 Ag2 -60.2(4) . .
I2 Ag1 I1 Ag2 179.93(6) 1_455 .
I1 Ag1 I1 Ag2 51.86(8) 3_656 .
Ag1 Ag1 I1 Ag2 51.86(8) 3_656 .
Ag2 Ag1 I1 Ag2 118.37(8) 3_656 .
N1 Ag1 I1 Ag1 -112.1(4) . 3_656
I2 Ag1 I1 Ag1 128.07(9) 1_455 3_656
I1 Ag1 I1 Ag1 0.0 3_656 3_656
Ag2 Ag1 I1 Ag1 66.51(8) 3_656 3_656
N2 Ag2 I2 Ag1 -60.3(4) . 1_655
I1 Ag2 I2 Ag1 -179.93(6) . 1_655
I2 Ag2 I2 Ag1 52.07(8) 3_756 1_655
Ag2 Ag2 I2 Ag1 52.07(8) 3_756 1_655
Ag1 Ag2 I2 Ag1 118.58(8) 3_656 1_655
N2 Ag2 I2 Ag2 -112.4(4) . 3_756
I1 Ag2 I2 Ag2 128.00(9) . 3_756
I2 Ag2 I2 Ag2 0.0 3_756 3_756
Ag1 Ag2 I2 Ag2 66.51(9) 3_656 3_756
I2 Ag1 N1 C11' -118(2) 1_455 .
I1 Ag1 N1 C11' 126(2) . .
I1 Ag1 N1 C11' 4(2) 3_656 .
Ag1 Ag1 N1 C11' 65(2) 3_656 .
Ag2 Ag1 N1 C11' -53(2) 3_656 .
I2 Ag1 N1 C15' 67(2) 1_455 .
I1 Ag1 N1 C15' -50(2) . .
I1 Ag1 N1 C15' -172(2) 3_656 .
Ag1 Ag1 N1 C15' -110(2) 3_656 .
Ag2 Ag1 N1 C15' 132(2) 3_656 .
I2 Ag1 N1 C11 -57.4(12) 1_455 .
I1 Ag1 N1 C11 -174.0(11) . .
I1 Ag1 N1 C11 64.0(11) 3_656 .
Ag1 Ag1 N1 C11 125.2(11) 3_656 .
Ag2 Ag1 N1 C11 7.3(13) 3_656 .
I2 Ag1 N1 C15 120.0(11) 1_455 .
I1 Ag1 N1 C15 3.5(11) . .
I1 Ag1 N1 C15 -118.5(11) 3_656 .
Ag1 Ag1 N1 C15 -57.3(12) 3_656 .
Ag2 Ag1 N1 C15 -175.3(11) 3_656 .
C15' N1 C11 C11' 129(3) . .
C15 N1 C11 C11' 80(2) . .
Ag1 N1 C11 C11' -102(2) . .
C11' N1 C11 C12 -80(2) . .
C15' N1 C11 C12 48(2) . .
C15 N1 C11 C12 0.0 . .
Ag1 N1 C11 C12 177.5(10) . .
C11' N1 C11 C12' -43(3) . .
C15' N1 C11 C12' 86(3) . .
C15 N1 C11 C12' 37.7(17) . .
Ag1 N1 C11 C12' -144.8(18) . .
C11' C11 C12 C12' 5(3) . .
N1 C11 C12 C12' 61(3) . .
C11' C11 C12 C13 -56(2) . .
N1 C11 C12 C13 0.0 . .
C12' C11 C12 C13 -61(3) . .
N1 C11 C12 C11' 56(2) . .
C12' C11 C12 C11' -5(3) . .
C12' C12 C13 C14 -65.6(19) . .
C11 C12 C13 C14 0.0 . .
C11' C12 C13 C14 -29.4(12) . .
C12' C12 C13 C14' -108(2) . .
C11 C12 C13 C14' -42.0(16) . .
C11' C12 C13 C14' -71(2) . .
C11 C12 C13 C12' 65.6(19) . .
C11' C12 C13 C12' 36(2) . .
C12 C13 C14 C14' -67(2) . .
C12' C13 C14 C14' -110(3) . .
C12 C13 C14 C15 0.0 . .
C14' C13 C14 C15 67(2) . .
C12' C13 C14 C15 -42.8(14) . .
C12 C13 C14 C15' -28.8(15) . .
C14' C13 C14 C15' 38(3) . .
C12' C13 C14 C15' -72(2) . .
C14' C14 C15 C15' 3(4) . .
C13 C14 C15 C15' -58(2) . .
C14' C14 C15 N1 62(3) . .
C13 C14 C15 N1 0.0 . .
C15' C14 C15 N1 58(2) . .
C13 C14 C15 C14' -62(3) . .
C15' C14 C15 C14' -3(4) . .
C14' C14 C15 C11' 90(3) . .
C13 C14 C15 C11' 28.4(11) . .
C15' C14 C15 C11' 87(2) . .
C11' N1 C15 C15' 134(3) . .
C11 N1 C15 C15' 81(2) . .
Ag1 N1 C15 C15' -96(2) . .
C11' N1 C15 C14 52.9(18) . .
C15' N1 C15 C14 -81(2) . .
C11 N1 C15 C14 0.0 . .
Ag1 N1 C15 C14 -177.4(10) . .
C11' N1 C15 C14' 90(3) . .
C15' N1 C15 C14' -44(3) . .
C11 N1 C15 C14' 37(2) . .
Ag1 N1 C15 C14' -140(2) . .
C15' N1 C15 C11' -134(3) . .
C11 N1 C15 C11' -52.9(18) . .
Ag1 N1 C15 C11' 130(2) . .
I1 Ag2 N2 C21 120.3(12) . .
I2 Ag2 N2 C21 -117.9(11) 3_756 .
I2 Ag2 N2 C21 4.3(12) . .
Ag2 Ag2 N2 C21 -56.0(12) 3_756 .
Ag1 Ag2 N2 C21 -174.7(11) 3_656 .
I1 Ag2 N2 C25 -57.4(12) . .
I2 Ag2 N2 C25 64.4(11) 3_756 .
I2 Ag2 N2 C25 -173.4(11) . .
Ag2 Ag2 N2 C25 126.3(11) 3_756 .
Ag1 Ag2 N2 C25 7.5(12) 3_656 .
I1 Ag2 N2 C25' -115.1(19) . .
I2 Ag2 N2 C25' 7(2) 3_756 .
I2 Ag2 N2 C25' 128.9(19) . .
Ag2 Ag2 N2 C25' 69(2) 3_756 .
Ag1 Ag2 N2 C25' -50(2) 3_656 .
I1 Ag2 N2 C21' 60(2) . .
I2 Ag2 N2 C21' -178.3(19) 3_756 .
I2 Ag2 N2 C21' -56(2) . .
Ag2 Ag2 N2 C21' -116(2) 3_756 .
Ag1 Ag2 N2 C21' 124.8(19) 3_656 .
C25 N2 C21 C21' 66(2) . .
C25' N2 C21 C21' 110(2) . .
Ag2 N2 C21 C21' -112(2) . .
C25 N2 C21 C22 0.0 . .
C25' N2 C21 C22 44.4(15) . .
C21' N2 C21 C22 -66(2) . .
Ag2 N2 C21 C22 -177.7(10) . .
C25 N2 C21 C22' 30.4(14) . .
C25' N2 C21 C22' 75(2) . .
C21' N2 C21 C22' -35(2) . .
Ag2 N2 C21 C22' -147.3(16) . .
C21' C21 C22 C22' 0(3) . .
N2 C21 C22 C22' 59(2) . .
C21' C21 C22 C23 -59(2) . .
N2 C21 C22 C23 0.0 . .
C22' C21 C22 C23 -59(2) . .
N2 C21 C22 C21' 59(2) . .
C22' C21 C22 C21' 0(3) . .
C21 C22 C23 C22' 84(2) . .
C21' C22 C23 C22' 47(3) . .
C22' C22 C23 C24' -135(3) . .
C21 C22 C23 C24' -51(2) . .
C21' C22 C23 C24' -88(3) . .
C22' C22 C23 C24 -84(2) . .
C21 C22 C23 C24 0.0 . .
C21' C22 C23 C24 -37.0(13) . .
C22' C23 C24 C24' -139(3) . .
C22 C23 C24 C24' -83(2) . .
C22' C23 C24 C25 -55.5(16) . .
C24' C23 C24 C25 83(2) . .
C22 C23 C24 C25 0.0 . .
C22' C23 C24 C25' -92(2) . .
C24' C23 C24 C25' 47(3) . .
C22 C23 C24 C25' -36.0(13) . .
C24' C24 C25 C25' -1(3) . .
C23 C24 C25 C25' -61(2) . .
C24' C24 C25 N2 60(3) . .
C23 C24 C25 N2 0.0 . .
C25' C24 C25 N2 61(2) . .
C23 C24 C25 C24' -60(3) . .
C25' C24 C25 C24' 1(3) . .
C21 N2 C25 C25' 69.1(19) . .
C21' N2 C25 C25' 114(2) . .
Ag2 N2 C25 C25' -113(2) . .
C21 N2 C25 C24 0.0 . .
C25' N2 C25 C24 -69.1(19) . .
C21' N2 C25 C24 44.9(15) . .
Ag2 N2 C25 C24 177.7(10) . .
C21 N2 C25 C24' 30.2(13) . .
C25' N2 C25 C24' -39(2) . .
C21' N2 C25 C24' 75(2) . .
Ag2 N2 C25 C24' -152.0(15) . .
C12 C11 C11' N1 120.1(11) . .
C12' C11 C11' N1 124(3) . .
N1 C11 C11' C12' -124(3) . .
C12 C11 C11' C12' -4(3) . .
N1 C11 C11' C12 -120.1(11) . .
C12' C11 C11' C12 4(3) . .
N1 C11 C11' C15 -36.3(8) . .
C12 C11 C11' C15 83.8(12) . .
C12' C11 C11' C15 88(3) . .
C15' N1 C11' C11 -77(4) . .
C15 N1 C11' C11 -119.6(12) . .
Ag1 N1 C11' C11 108.1(16) . .
C15' N1 C11' C12' -9(5) . .
C11 N1 C11' C12' 68(3) . .
C15 N1 C11' C12' -51(4) . .
Ag1 N1 C11' C12' 176(3) . .
C15' N1 C11' C12 -39(4) . .
C11 N1 C11' C12 37.7(9) . .
C15 N1 C11' C12 -81.9(14) . .
Ag1 N1 C11' C12 145.9(11) . .
C15' N1 C11' C15 42(3) . .
C11 N1 C11' C15 119.6(12) . .
Ag1 N1 C11' C15 -132.2(15) . .
C12' C12 C11' C11 -173(5) . .
C13 C12 C11' C11 133.8(15) . .
C12' C12 C11' N1 131(5) . .
C11 C12 C11' N1 -55.5(17) . .
C13 C12 C11' N1 78(2) . .
C11 C12 C11' C12' 173(5) . .
C13 C12 C11' C12' -53(4) . .
C12' C12 C11' C15 89(4) . .
C11 C12 C11' C15 -98(2) . .
C13 C12 C11' C15 36.0(12) . .
C15' C15 C11' C11 18(3) . .
C14 C15 C11' C11 -80.3(18) . .
N1 C15 C11' C11 55.8(17) . .
C14' C15 C11' C11 -37(2) . .
C15' C15 C11' N1 -38(2) . .
C14 C15 C11' N1 -136.1(14) . .
C14' C15 C11' N1 -93(2) . .
C15' C15 C11' C12' 99(3) . .
C14 C15 C11' C12' 1(2) . .
N1 C15 C11' C12' 137(3) . .
C14' C15 C11' C12' 44(3) . .
C15' C15 C11' C12 62(2) . .
C14 C15 C11' C12 -35.9(12) . .
N1 C15 C11' C12 100(2) . .
C14' C15 C11' C12 7.1(19) . .
C11 C12 C12' C11' -4(3) . .
C13 C12 C12' C11' 123(3) . .
C11 C12 C12' C13 -126.8(10) . .
C11' C12 C12' C13 -123(3) . .
C13 C12 C12' C11 126.8(10) . .
C11' C12 C12' C11 4(3) . .
C11 C11' C12' C12 5(3) . .
N1 C11' C12' C12 -58(5) . .
C15 C11' C12' C12 -90(3) . .
C11 C11' C12' C13 67(4) . .
N1 C11' C12' C13 4(5) . .
C12 C11' C12' C13 62(3) . .
C15 C11' C12' C13 -28(4) . .
N1 C11' C12' C11 -63(3) . .
C12 C11' C12' C11 -5(3) . .
C15 C11' C12' C11 -95(2) . .
C14 C13 C12' C12 127.8(13) . .
C14' C13 C12' C12 82(2) . .
C12 C13 C12' C11' -82(3) . .
C14 C13 C12' C11' 46(4) . .
C14' C13 C12' C11' 0(4) . .
C12 C13 C12' C11 -42.0(11) . .
C14 C13 C12' C11 85.8(19) . .
C14' C13 C12' C11 40(3) . .
C11' C11 C12' C12 -174(4) . .
N1 C11 C12' C12 -130.8(17) . .
N1 C11 C12' C11' 43(3) . .
C12 C11 C12' C11' 174(4) . .
C11' C11 C12' C13 -129(4) . .
N1 C11 C12' C13 -85(2) . .
C12 C11 C12' C13 45.3(14) . .
C13 C14 C14' C15' 124(4) . .
C15 C14 C14' C15' -3(3) . .
C15 C14 C14' C13 -126.3(11) . .
C15' C14 C14' C13 -124(4) . .
C13 C14 C14' C15 126.3(11) . .
C15' C14 C14' C15 3(3) . .
C12 C13 C14' C14 126.9(15) . .
C12' C13 C14' C14 79(2) . .
C12 C13 C14' C15' 48(4) . .
C14 C13 C14' C15' -79(4) . .
C12' C13 C14' C15' 0(5) . .
C12 C13 C14' C15 84(2) . .
C14 C13 C14' C15 -43.0(12) . .
C12' C13 C14' C15 36(3) . .
C15' C15 C14' C14 -176(4) . .
N1 C15 C14' C14 -130(2) . .
C11' C15 C14' C14 -94(2) . .
C14 C15 C14' C15' 176(4) . .
N1 C15 C14' C15' 46(3) . .
C11' C15 C14' C15' 82(3) . .
C15' C15 C14' C13 -129(4) . .
C14 C15 C14' C13 46.6(17) . .
N1 C15 C14' C13 -83(2) . .
C11' C15 C14' C13 -47(2) . .
C14 C15 C15' N1 120.0(11) . .
C14' C15 C15' N1 123(3) . .
C11' C15 C15' N1 25.2(15) . .
C14 C15 C15' C14' -3(3) . .
N1 C15 C15' C14' -123(3) . .
C11' C15 C15' C14' -97(3) . .
N1 C15 C15' C14 -120.0(11) . .
C14' C15 C15' C14 3(3) . .
C11' C15 C15' C14 -94.8(11) . .
C11' N1 C15' C15 -65(3) . .
C11 N1 C15' C15 -118.0(15) . .
Ag1 N1 C15' C15 109.9(19) . .
C11' N1 C15' C14' 9(6) . .
C11 N1 C15' C14' -44(4) . .
C15 N1 C15' C14' 74(4) . .
Ag1 N1 C15' C14' -176(3) . .
C11' N1 C15' C14 -25(4) . .
C11 N1 C15' C14 -77.7(19) . .
C15 N1 C15' C14 40.3(13) . .
Ag1 N1 C15' C14 150.2(11) . .
C14 C14' C15' C15 3(4) . .
C13 C14' C15' C15 64(4) . .
C14 C14' C15' N1 -65(5) . .
C13 C14' C15' N1 -4(6) . .
C15 C14' C15' N1 -69(4) . .
C13 C14' C15' C14 61(4) . .
C15 C14' C15' C14 -3(4) . .
C14' C14 C15' C15 -176(5) . .
C13 C14 C15' C15 131.7(17) . .
C14' C14 C15' N1 126(5) . .
C13 C14 C15' N1 74(2) . .
C15 C14 C15' N1 -58(2) . .
C13 C14 C15' C14' -53(4) . .
C15 C14 C15' C14' 176(5) . .
C22 C21 C21' N2 127.1(10) . .
C22' C21 C21' N2 127(3) . .
N2 C21 C21' C22' -127(3) . .
C22 C21 C21' C22' 0(3) . .
N2 C21 C21' C22 -127.1(10) . .
C22' C21 C21' C22 0(3) . .
C25 N2 C21' C21 -127.7(12) . .
C25' N2 C21' C21 -82(2) . .
Ag2 N2 C21' C21 102.7(17) . .
C21 N2 C21' C22' 77(4) . .
C25 N2 C21' C22' -50(4) . .
C25' N2 C21' C22' -4(4) . .
Ag2 N2 C21' C22' 180(3) . .
C21 N2 C21' C22 40.2(11) . .
C25 N2 C21' C22 -87.5(17) . .
C25' N2 C21' C22 -41(3) . .
Ag2 N2 C21' C22 143.0(13) . .
C22' C22 C21' C21 180(4) . .
C23 C22 C21' C21 132.3(14) . .
C22' C22 C21' N2 135(4) . .
C21 C22 C21' N2 -45.1(12) . .
C23 C22 C21' N2 87.2(19) . .
C21 C22 C21' C22' 180(4) . .
C23 C22 C21' C22' -48(3) . .
C21 C22 C22' C23 -118.5(11) . .
C21' C22 C22' C23 -119(3) . .
C21 C22 C22' C21' 0(3) . .
C23 C22 C22' C21' 119(3) . .
C23 C22 C22' C21 118.5(11) . .
C21' C22 C22' C21 0(3) . .
C24' C23 C22' C22 73(4) . .
C24 C23 C22' C22 117.9(14) . .
C24' C23 C22' C21' 5(6) . .
C24 C23 C22' C21' 49(3) . .
C22 C23 C22' C21' -69(3) . .
C24' C23 C22' C21 37(5) . .
C24 C23 C22' C21 81.3(16) . .
C22 C23 C22' C21 -36.6(7) . .
C21 C21' C22' C22 0(3) . .
N2 C21' C22' C22 -60(4) . .
C21 C21' C22' C23 62(4) . .
N2 C21' C22' C23 2(5) . .
C22 C21' C22' C23 62(3) . .
N2 C21' C22' C21 -60(3) . .
C22 C21' C22' C21 0(3) . .
C21' C21 C22' C22 180(4) . .
N2 C21 C22' C22 -131.7(18) . .
C21' C21 C22' C23 -125(4) . .
N2 C21 C22' C23 -77(2) . .
C22 C21 C22' C23 55.1(19) . .
N2 C21 C22' C21' 48(3) . .
C22 C21 C22' C21' 180(4) . .
C25 C24 C24' C23 -119.2(10) . .
C25' C24 C24' C23 -120(3) . .
C25 C24 C24' C25' 0(3) . .
C23 C24 C24' C25' 120(3) . .
C23 C24 C24' C25 119.2(10) . .
C25' C24 C24' C25 0(3) . .
C22' C23 C24' C24 64(4) . .
C22 C23 C24' C24 117.3(15) . .
C22' C23 C24' C25' -8(7) . .
C24 C23 C24' C25' -72(4) . .
C22 C23 C24' C25' 46(4) . .
C22' C23 C24' C25 25(5) . .
C24 C23 C24' C25 -38.7(12) . .
C22 C23 C24' C25 79(2) . .
C25' C25 C24' C24 179(4) . .
N2 C25 C24' C24 -130(2) . .
C25' C25 C24' C23 -125(4) . .
C24 C25 C24' C23 56.1(18) . .
N2 C25 C24' C23 -74(2) . .
C24 C25 C24' C25' -179(4) . .
N2 C25 C24' C25' 50(3) . .
C24 C25 C25' N2 125.6(9) . .
C24' C25 C25' N2 125(3) . .
C24 C25 C25' C24' 0(2) . .
N2 C25 C25' C24' -125(3) . .
N2 C25 C25' C24 -125.6(9) . .
C24' C25 C25' C24 0(2) . .
C21 N2 C25' C25 -125.6(12) . .
C21' N2 C25' C25 -75(2) . .
Ag2 N2 C25' C25 100.2(18) . .
C21 N2 C25' C24' -49(4) . .
C25 N2 C25' C24' 76(4) . .
C21' N2 C25' C24' 1(4) . .
Ag2 N2 C25' C24' 177(3) . .
C21 N2 C25' C24 -83.9(16) . .
C25 N2 C25' C24 41.6(11) . .
C21' N2 C25' C24 -34(3) . .
Ag2 N2 C25' C24 141.8(13) . .
C24 C24' C25' C25 0(3) . .
C23 C24' C25' C25 65(4) . .
C24 C24' C25' N2 -61(4) . .
C23 C24' C25' N2 4(6) . .
C25 C24' C25' N2 -61(3) . .
C23 C24' C25' C24 65(3) . .
C25 C24' C25' C24 0(3) . .
C24' C24 C25' C25 179(4) . .
C23 C24 C25' C25 130.6(14) . .
C24' C24 C25' N2 132(4) . .
C25 C24 C25' N2 -47.5(13) . .
C23 C24 C25' N2 83.1(18) . .
C25 C24 C25' C24' -179(4) . .
C23 C24 C25' C24' -49(3) . .
